data_4075955
loop_
_publ_author_name
'Weng, Wei'
'Guo, Chengyun'
'Moura, Claudia'
'Yang, Lin'
'Foxman, Bruce M.'
'Ozerov, Oleg V.'

_publ_section_title
;
 Competitive Activation of N&#x2212;C and C&#x2212;H Bonds of the PNP
 Framework by Monovalent Rhodium and Iridium
;
_journal_issue 14
_journal_name_full Organometallics
_journal_page_first 3487
_journal_paper_doi 10.1021/om050346o
_journal_volume 24
_journal_year 2005
_chemical_formula_moiety 'C27 H42 Cl1 Ir1 N1 P2'
_chemical_formula_sum 'C27 H42 Cl Ir N P2'
_chemical_formula_weight 670.26
_space_group_IT_number 14
_symmetry_cell_setting monoclinic
_symmetry_space_group_name_Hall '-P 2yn'
_symmetry_space_group_name_H-M 'P 1 21/n 1'
_atom_sites_solution_hydrogens geom
_atom_sites_solution_primary direct
_audit_creation_date 04-12-10
_audit_creation_method CRYSTALS_ver_12.51
_cell_angle_alpha 90
_cell_angle_beta 94.18(4)
_cell_angle_gamma 90
_cell_formula_units_Z 4
_cell_length_a 10.501(4)
_cell_length_b 20.068(10)
_cell_length_c 13.422(10)
_cell_measurement_reflns_used 15
_cell_measurement_temperature 294
_cell_measurement_theta_max 13
_cell_measurement_theta_min 11
_cell_volume 2821(3)
_computing_cell_refinement 'CAD4 Express, (Straver, 1992)'
_computing_data_collection 'CAD4 Express, (Straver, 1992)'
_computing_data_reduction 'RC93 (Watkin, Prout & Lilley, 1994)'
_computing_molecular_graphics 'CAMERON (Watkin et al., 1996)'
_computing_publication_material 'CRYSTALS (Betteridge et al., 2003)'
_computing_structure_refinement 'CRYSTALS (Betteridge et al., 2003)'
_computing_structure_solution 'SIR92 (Altomare et al., 1994)'
_diffrn_ambient_temperature 294
_diffrn_measured_fraction_theta_full 0.998
_diffrn_measured_fraction_theta_max 0.998
_diffrn_measurement_device_type 'Enraf-Nonius CAD4'
_diffrn_measurement_method \w
_diffrn_radiation_monochromator graphite
_diffrn_radiation_type 'Mo K\a'
_diffrn_radiation_wavelength 0.71073
_diffrn_reflns_av_R_equivalents 0.022
_diffrn_reflns_limit_h_max 13
_diffrn_reflns_limit_h_min 0
_diffrn_reflns_limit_k_max 0
_diffrn_reflns_limit_k_min -24
_diffrn_reflns_limit_l_max 16
_diffrn_reflns_limit_l_min -16
_diffrn_reflns_number 5983
_diffrn_reflns_theta_full 26.253
_diffrn_reflns_theta_max 26.253
_diffrn_reflns_theta_min 2.380
_diffrn_standards_decay_% 0.00
_diffrn_standards_number 3
_exptl_absorpt_coefficient_mu 4.956
_exptl_absorpt_correction_T_max 0.70
_exptl_absorpt_correction_T_min 0.58
_exptl_absorpt_correction_type psi-scan
_exptl_absorpt_process_details
; 
 Azimutal absorption correction (North et al., 1968) 
;
_exptl_crystal_colour colorless
_exptl_crystal_density_diffrn 1.578
_exptl_crystal_description prism
_exptl_crystal_F_000 1340
_exptl_crystal_size_max 0.69
_exptl_crystal_size_mid 0.11
_exptl_crystal_size_min 0.07
_refine_diff_density_max 1.27
_refine_diff_density_min -1.09
_refine_ls_extinction_method None
_refine_ls_goodness_of_fit_ref 1.1346
_refine_ls_hydrogen_treatment noref
_refine_ls_matrix_type full
_refine_ls_number_parameters 289
_refine_ls_number_reflns 3578
_refine_ls_number_restraints 0
_refine_ls_R_factor_all 0.1052
_refine_ls_R_factor_gt 0.0459
_refine_ls_shift/su_max 0.000986
_refine_ls_structure_factor_coef F
_refine_ls_weighting_details
;
 Method, part 1, Chebychev polynomial, (Watkin, 1994, Prince, 1982) 
 [weight] = 1.0/[A~0~*T~0~(x)+A~1~*T~1~(x) ... +A~n-1~]*T~n-1~(x)] 
 where A~i~ are the Chebychev coefficients listed below and x= Fcalc/Fmax 
 Method = Robust Weighting (Prince, 1982) 
 W = [weight] * [1-(deltaF/6*sigmaF)^2^]^2^ 
 A~i~ are: 
 1.37 -0.167E-01 1.12 
;
_refine_ls_weighting_scheme calc
_refine_ls_wR_factor_all 0.0921
_refine_ls_wR_factor_gt 0.0489
_refine_ls_wR_factor_ref 0.0489
_reflns_limit_h_max 13
_reflns_limit_h_min 0
_reflns_limit_k_max 24
_reflns_limit_k_min 0
_reflns_limit_l_max 16
_reflns_limit_l_min -16
_reflns_number_gt 3578
_reflns_number_total 5672
_reflns_threshold_expression I>1.96u(I)
_oxford_diffrn_Wilson_B_factor 2.38
_oxford_diffrn_Wilson_scale 69.62
_oxford_refine_ls_scale 0.1218(2)
_oxford_structure_analysis_title OZ029
_cod_data_source_file om050346osi20050503_044424.cif
_cod_data_source_block Compound11a_cif
_cod_depositor_comments
;
The following automatic conversions were performed:

'_symmetry_cell_setting' value 'Monoclinic' changed to 'monoclinic'
according to /home/saulius/struct/CIF-dictionaries/cif_core.dic
dictionary named 'cif_core.dic' version 2.4.1 from 2010-06-29.

Automatic conversion script
Id: cif_fix_values 1715 2011-07-08 13:25:40Z adriana 
;
_cod_original_sg_symbol_H-M 'P 1 21/n 1 '
_cod_original_formula_sum 'C27 H42 Cl1 Ir1 N1 P2'
_cod_database_code 4075955

loop_
_symmetry_equiv_pos_as_xyz
x,y,z
-x,-y,-z
-x+1/2,y+1/2,-z+1/2
x+1/2,-y+1/2,z+1/2

loop_
_atom_site_label
_atom_site_type_symbol
_atom_site_fract_x
_atom_site_fract_y
_atom_site_fract_z
_atom_site_U_iso_or_equiv
_atom_site_occupancy
_atom_site_adp_type
Ir1 Ir 0.66615(3) 0.109436(16) 1.00324(2) 0.0294 1.0000 Uani
P1 P 0.6324(2) 0.22207(11) 1.00385(17) 0.0336 1.0000 Uani
P2 P 0.6959(2) 0.07661(11) 1.16071(17) 0.0317 1.0000 Uani
C1 C 0.8966(8) 0.2114(4) 1.0451(6) 0.0298 1.0000 Uani
C2 C 0.7911(9) 0.2555(4) 1.0382(6) 0.0345 1.0000 Uani
C3 C 0.8166(10) 0.3229(5) 1.0507(8) 0.0448 1.0000 Uani
C4 C 0.9372(11) 0.3490(5) 1.0691(7) 0.0416 1.0000 Uani
C5 C 1.0389(10) 0.3037(5) 1.0782(7) 0.0428 1.0000 Uani
C6 C 1.0190(9) 0.2371(4) 1.0656(8) 0.0386 1.0000 Uani
C7 C 0.9422(8) 0.1016(4) 1.1104(6) 0.0319 1.0000 Uani
C8 C 0.8679(8) 0.0803(4) 1.1881(6) 0.0309 1.0000 Uani
C9 C 0.9297(10) 0.0522(5) 1.2730(8) 0.0413 1.0000 Uani
C10 C 1.0615(10) 0.0401(5) 1.2807(9) 0.0475 1.0000 Uani
C11 C 1.1299(9) 0.0558(5) 1.2006(8) 0.0418 1.0000 Uani
C12 C 1.0720(9) 0.0862(5) 1.1177(7) 0.0393 1.0000 Uani
C13 C 0.9604(13) 0.4228(5) 1.0807(9) 0.0585 1.0000 Uani
C14 C 1.1276(12) 0.0059(8) 1.3734(10) 0.0738 1.0000 Uani
C15 C 0.5855(10) 0.2713(5) 0.8899(8) 0.0440 1.0000 Uani
C16 C 0.6923(13) 0.2733(6) 0.8181(9) 0.0613 1.0000 Uani
C17 C 0.4644(11) 0.2420(6) 0.8346(10) 0.0597 1.0000 Uani
C18 C 0.5271(11) 0.2530(6) 1.0995(8) 0.0533 1.0000 Uani
C19 C 0.520(2) 0.3262(8) 1.1203(17) 0.1407 1.0000 Uani
C20 C 0.3923(13) 0.2247(8) 1.0776(10) 0.0716 1.0000 Uani
C21 C 0.6687(9) -0.0099(5) 1.1233(7) 0.0398 1.0000 Uani
C22 C 0.7059(9) 0.0040(5) 1.0183(7) 0.0402 1.0000 Uani
C23 C 0.7353(11) -0.0680(5) 1.1793(9) 0.0501 1.0000 Uani
C24 C 0.6250(10) 0.0937(6) 1.2791(7) 0.0484 1.0000 Uani
C25 C 0.6707(13) 0.1572(7) 1.3298(10) 0.0680 1.0000 Uani
C26 C 0.4806(10) 0.0883(7) 1.2664(9) 0.0588 1.0000 Uani
C27 C 0.9406(10) 0.1235(6) 0.9296(8) 0.0488 1.0000 Uani
N1 N 0.8821(7) 0.1387(3) 1.0251(5) 0.0283 1.0000 Uani
Cl1 Cl 0.6580(2) 0.09554(12) 0.82226(17) 0.0456 1.0000 Uani
H31 H 0.7465 0.3530 1.0462 0.0580 1.0000 Uiso
H51 H 1.1232 0.3197 1.0935 0.0550 1.0000 Uiso
H61 H 1.0898 0.2076 1.0709 0.0502 1.0000 Uiso
H91 H 0.8812 0.0408 1.3275 0.0536 1.0000 Uiso
H111 H 1.2184 0.0455 1.2027 0.0535 1.0000 Uiso
H121 H 1.1219 0.0971 1.0636 0.0513 1.0000 Uiso
H131 H 1.0494 0.4307 1.0930 0.0757 1.0000 Uiso
H132 H 0.9167 0.4390 1.1352 0.0757 1.0000 Uiso
H133 H 0.9300 0.4450 1.0212 0.0757 1.0000 Uiso
H141 H 1.2164 0.0019 1.3654 0.0941 1.0000 Uiso
H142 H 1.1151 0.0318 1.4311 0.0941 1.0000 Uiso
H143 H 1.0919 -0.0372 1.3810 0.0941 1.0000 Uiso
H151 H 0.5676 0.3156 0.9094 0.0573 1.0000 Uiso
H161 H 0.6652 0.2988 0.7608 0.0795 1.0000 Uiso
H162 H 0.7662 0.2932 0.8507 0.0795 1.0000 Uiso
H163 H 0.7118 0.2292 0.7984 0.0795 1.0000 Uiso
H171 H 0.4419 0.2678 0.7766 0.0770 1.0000 Uiso
H172 H 0.3962 0.2428 0.8774 0.0770 1.0000 Uiso
H173 H 0.4803 0.1973 0.8157 0.0770 1.0000 Uiso
H181 H 0.5587 0.2332 1.1607 0.0699 1.0000 Uiso
H191 H 0.4626 0.3338 1.1707 0.1916 1.0000 Uiso
H192 H 0.6024 0.3422 1.1425 0.1916 1.0000 Uiso
H193 H 0.4906 0.3490 1.0610 0.1916 1.0000 Uiso
H201 H 0.3384 0.2404 1.1264 0.0939 1.0000 Uiso
H202 H 0.3956 0.1774 1.0798 0.0939 1.0000 Uiso
H203 H 0.3595 0.2387 1.0132 0.0939 1.0000 Uiso
H211 H 0.5793 -0.0179 1.1200 0.0521 1.0000 Uiso
H221 H 0.7851 -0.0107 0.9961 0.0523 1.0000 Uiso
H222 H 0.6441 0.0060 0.9631 0.0523 1.0000 Uiso
H231 H 0.7087 -0.1088 1.1484 0.0651 1.0000 Uiso
H232 H 0.7135 -0.0679 1.2467 0.0651 1.0000 Uiso
H233 H 0.8252 -0.0634 1.1774 0.0651 1.0000 Uiso
H241 H 0.6526 0.0586 1.3230 0.0633 1.0000 Uiso
H251 H 0.6300 0.1626 1.3902 0.0892 1.0000 Uiso
H252 H 0.7605 0.1551 1.3442 0.0892 1.0000 Uiso
H253 H 0.6504 0.1939 1.2870 0.0892 1.0000 Uiso
H261 H 0.4458 0.0973 1.3283 0.0771 1.0000 Uiso
H262 H 0.4573 0.0446 1.2449 0.0771 1.0000 Uiso
H263 H 0.4484 0.1196 1.2179 0.0771 1.0000 Uiso
H271 H 0.9323 0.0773 0.9155 0.0644 1.0000 Uiso
H272 H 1.0285 0.1352 0.9357 0.0644 1.0000 Uiso
H273 H 0.8982 0.1484 0.8768 0.0644 1.0000 Uiso

loop_
_atom_site_aniso_label
_atom_site_aniso_U_11
_atom_site_aniso_U_22
_atom_site_aniso_U_33
_atom_site_aniso_U_23
_atom_site_aniso_U_13
_atom_site_aniso_U_12
Ir1 0.02891(16) 0.02925(16) 0.02998(16) -0.00283(18) 0.00097(10) -0.00071(17)
P1 0.0370(13) 0.0300(11) 0.0341(11) -0.0012(9) 0.0045(10) 0.0054(9)
P2 0.0322(11) 0.0310(11) 0.0322(11) -0.0017(9) 0.0045(9) -0.0023(9)
C1 0.042(5) 0.032(4) 0.016(3) 0.004(3) 0.004(3) 0.003(4)
C2 0.044(5) 0.032(4) 0.028(4) -0.010(3) 0.003(4) 0.007(4)
C3 0.053(6) 0.030(5) 0.051(6) -0.015(4) 0.000(4) 0.008(4)
C4 0.063(6) 0.030(5) 0.032(5) 0.006(4) 0.003(4) -0.004(4)
C5 0.050(6) 0.047(6) 0.030(5) 0.001(4) -0.008(4) -0.016(5)
C6 0.041(5) 0.028(4) 0.047(5) 0.004(4) 0.004(4) -0.001(4)
C7 0.031(4) 0.025(4) 0.039(4) -0.005(3) 0.001(3) 0.001(3)
C8 0.036(4) 0.025(4) 0.032(4) -0.003(3) 0.007(3) -0.005(3)
C9 0.044(5) 0.032(5) 0.047(6) 0.002(4) 0.001(4) -0.007(4)
C10 0.048(6) 0.028(4) 0.064(7) 0.002(4) -0.016(5) -0.002(4)
C11 0.032(5) 0.030(5) 0.062(6) -0.001(4) -0.009(4) 0.001(4)
C12 0.035(5) 0.038(5) 0.045(5) -0.003(4) 0.006(4) 0.001(4)
C13 0.079(8) 0.029(5) 0.067(7) 0.008(5) 0.000(6) -0.022(5)
C14 0.056(7) 0.095(10) 0.066(8) 0.028(8) -0.026(6) -0.019(7)
C15 0.053(6) 0.034(5) 0.045(6) 0.005(4) 0.006(5) 0.007(4)
C16 0.077(8) 0.063(7) 0.043(6) 0.014(5) 0.001(6) -0.007(6)
C17 0.042(6) 0.065(7) 0.070(8) 0.004(6) -0.006(5) 0.022(5)
C18 0.057(7) 0.059(7) 0.045(6) -0.012(5) 0.013(5) 0.010(5)
C19 0.20(2) 0.056(9) 0.19(2) -0.045(11) 0.151(19) -0.008(11)
C20 0.062(8) 0.101(11) 0.054(7) -0.001(7) 0.016(6) 0.018(7)
C21 0.042(5) 0.034(5) 0.045(5) -0.005(4) 0.010(4) 0.000(4)
C22 0.047(5) 0.035(5) 0.039(5) -0.005(4) 0.005(4) 0.006(4)
C23 0.056(6) 0.037(5) 0.057(7) 0.000(5) 0.003(5) 0.000(5)
C24 0.056(6) 0.065(7) 0.025(4) 0.007(4) 0.007(4) 0.006(5)
C25 0.063(8) 0.075(9) 0.067(8) -0.027(7) 0.017(6) -0.019(6)
C26 0.035(5) 0.093(9) 0.050(6) 0.002(6) 0.013(5) 0.004(5)
C27 0.044(5) 0.062(8) 0.042(5) -0.013(5) 0.018(4) -0.010(5)
N1 0.029(3) 0.027(3) 0.030(3) -0.004(3) 0.012(3) 0.001(3)
Cl1 0.0542(14) 0.0470(15) 0.0342(11) -0.0066(9) -0.0056(10) 0.0033(10)

loop_
_atom_type_symbol
_atom_type_scat_dispersion_real
_atom_type_scat_dispersion_imag
_atom_type_scat_Cromer_Mann_a1
_atom_type_scat_Cromer_Mann_b1
_atom_type_scat_Cromer_Mann_a2
_atom_type_scat_Cromer_Mann_b2
_atom_type_scat_Cromer_Mann_a3
_atom_type_scat_Cromer_Mann_b3
_atom_type_scat_Cromer_Mann_a4
_atom_type_scat_Cromer_Mann_b4
_atom_type_scat_Cromer_Mann_c
_atom_type_scat_source
Ir -1.4442 7.9887 27.3049 1.5928 16.7296 8.8655 15.6115 0.4179 5.8338 45.0011 11.4722 'International Tables Vol C 4.2.6.8 and 6.1.1.4'
Cl 0.1484 0.1585 11.4604 0.0104 7.1964 1.1662 6.2556 18.5194 1.6455 47.7784 -9.5574 'International Tables Vol C 4.2.6.8 and 6.1.1.4'
P 0.1023 0.0942 6.4345 1.9067 4.1791 27.1570 1.7800 0.5260 1.4908 68.1645 1.1149 'International Tables Vol C 4.2.6.8 and 6.1.1.4'
N 0.0061 0.0033 12.2126 0.0057 3.1322 9.8933 2.0125 28.9975 1.1663 0.5826 -11.5290 'International Tables Vol C 4.2.6.8 and 6.1.1.4'
C 0.0033 0.0016 2.3100 20.8439 1.0200 10.2075 1.5886 0.5687 0.8650 51.6512 0.2156 'International Tables Vol C 4.2.6.8 and 6.1.1.4'
H 0.0000 0.0000 0.4930 10.5109 0.3229 26.1257 0.1402 3.1424 0.0408 57.7998 0.0030 'International Tables Vol C 4.2.6.8 and 6.1.1.4'

loop_
_geom_angle_atom_site_label_1
_geom_angle_atom_site_label_2
_geom_angle_atom_site_label_3
_geom_angle
_geom_angle_publ_flag
P1 Ir1 P2 107.56(9) yes
P1 Ir1 C22 174.2(3) yes
P2 Ir1 C22 66.9(3) yes
P1 Ir1 N1 84.29(18) yes
P2 Ir1 N1 83.53(19) yes
C22 Ir1 N1 93.2(3) yes
P1 Ir1 Cl1 97.02(9) yes
P2 Ir1 Cl1 155.28(9) yes
C22 Ir1 Cl1 88.5(3) yes
N1 Ir1 Cl1 96.69(19) yes
Ir1 P1 C2 103.0(3) yes
Ir1 P1 C15 123.7(3) yes
C2 P1 C15 101.3(5) yes
Ir1 P1 C18 115.6(4) yes
C2 P1 C18 106.3(5) yes
C15 P1 C18 104.8(5) yes
Ir1 P2 C8 104.5(3) yes
Ir1 P2 C21 90.7(3) yes
C8 P2 C21 103.2(4) yes
Ir1 P2 C24 137.1(4) yes
C8 P2 C24 106.1(5) yes
C21 P2 C24 110.5(5) yes
C2 C1 C6 119.3(8) yes
C2 C1 N1 122.1(8) yes
C6 C1 N1 118.6(8) yes
P1 C2 C1 118.9(7) yes
P1 C2 C3 123.6(7) yes
C1 C2 C3 117.3(9) yes
C2 C3 C4 124.1(9) yes
C2 C3 H31 117.973 no
C4 C3 H31 117.972 no
C3 C4 C5 117.0(8) yes
C3 C4 C13 122.2(10) yes
C5 C4 C13 120.8(10) yes
C4 C5 C6 121.1(9) yes
C4 C5 H51 119.429 no
C6 C5 H51 119.430 no
C1 C6 C5 121.2(9) yes
C1 C6 H61 119.383 no
C5 C6 H61 119.383 no
C8 C7 C12 118.1(8) yes
C8 C7 N1 120.0(7) yes
C12 C7 N1 122.0(8) yes
P2 C8 C7 117.2(6) yes
P2 C8 C9 123.2(7) yes
C7 C8 C9 118.5(8) yes
C8 C9 C10 122.1(10) yes
C8 C9 H91 118.955 no
C10 C9 H91 118.955 no
C9 C10 C11 118.2(9) yes
C9 C10 C14 121.4(11) yes
C11 C10 C14 120.3(10) yes
C10 C11 C12 120.8(9) yes
C10 C11 H111 119.613 no
C12 C11 H111 119.612 no
C7 C12 C11 121.9(9) yes
C7 C12 H121 119.055 no
C11 C12 H121 119.055 no
C4 C13 H131 109.466 no
C4 C13 H132 109.466 no
H131 C13 H132 109.475 no
C4 C13 H133 109.466 no
H131 C13 H133 109.476 no
H132 C13 H133 109.477 no
C10 C14 H141 109.466 no
C10 C14 H142 109.467 no
H141 C14 H142 109.477 no
C10 C14 H143 109.466 no
H141 C14 H143 109.475 no
H142 C14 H143 109.476 no
P1 C15 C16 111.7(7) yes
P1 C15 C17 110.7(8) yes
C16 C15 C17 108.9(9) yes
P1 C15 H151 108.476 no
C16 C15 H151 108.476 no
C17 C15 H151 108.476 no
C15 C16 H161 109.466 no
C15 C16 H162 109.467 no
H161 C16 H162 109.476 no
C15 C16 H163 109.466 no
H161 C16 H163 109.475 no
H162 C16 H163 109.476 no
C15 C17 H171 109.467 no
C15 C17 H172 109.467 no
H171 C17 H172 109.476 no
C15 C17 H173 109.467 no
H171 C17 H173 109.476 no
H172 C17 H173 109.475 no
P1 C18 C19 119.7(9) yes
P1 C18 C20 109.3(8) yes
C19 C18 C20 110.0(13) yes
P1 C18 H181 105.599 no
C19 C18 H181 105.600 no
C20 C18 H181 105.599 no
C18 C19 H191 109.466 no
C18 C19 H192 109.464 no
H191 C19 H192 109.473 no
C18 C19 H193 109.468 no
H191 C19 H193 109.479 no
H192 C19 H193 109.477 no
C18 C20 H201 109.466 no
C18 C20 H202 109.467 no
H201 C20 H202 109.476 no
C18 C20 H203 109.466 no
H201 C20 H203 109.475 no
H202 C20 H203 109.477 no
P2 C21 C22 92.0(6) yes
P2 C21 C23 122.3(7) yes
C22 C21 C23 117.2(8) yes
P2 C21 H211 107.983 no
C22 C21 H211 107.984 no
C23 C21 H211 107.984 no
Ir1 C22 C21 101.8(6) yes
Ir1 C22 H221 116.195 no
C21 C22 H221 121.684 no
Ir1 C22 H222 76.636 no
C21 C22 H222 121.683 no
H221 C22 H222 109.467 no
C21 C23 H231 109.467 no
C21 C23 H232 109.467 no
H231 C23 H232 109.476 no
C21 C23 H233 109.467 no
H231 C23 H233 109.475 no
H232 C23 H233 109.476 no
P2 C24 C25 114.4(8) yes
P2 C24 C26 110.8(7) yes
C25 C24 C26 113.2(10) yes
P2 C24 H241 105.902 no
C25 C24 H241 105.901 no
C26 C24 H241 105.902 no
C24 C25 H251 109.467 no
C24 C25 H252 109.467 no
H251 C25 H252 109.475 no
C24 C25 H253 109.467 no
H251 C25 H253 109.475 no
H252 C25 H253 109.476 no
C24 C26 H261 109.467 no
C24 C26 H262 109.467 no
H261 C26 H262 109.475 no
C24 C26 H263 109.467 no
H261 C26 H263 109.476 no
H262 C26 H263 109.476 no
N1 C27 H271 109.467 no
N1 C27 H272 109.467 no
H271 C27 H272 109.475 no
N1 C27 H273 109.467 no
H271 C27 H273 109.476 no
H272 C27 H273 109.476 no
C27 N1 C1 108.2(7) yes
C27 N1 C7 112.7(7) yes
C1 N1 C7 108.9(6) yes
C27 N1 Ir1 107.3(6) yes
C1 N1 Ir1 110.7(5) yes
C7 N1 Ir1 109.1(5) yes

loop_
_geom_bond_atom_site_label_1
_geom_bond_atom_site_label_2
_geom_bond_distance
_geom_bond_publ_flag
Ir1 P1 2.288(3) yes
Ir1 P2 2.214(3) yes
Ir1 C22 2.164(10) yes
Ir1 N1 2.340(7) yes
Ir1 Cl1 2.440(3) yes
P1 C2 1.824(10) yes
P1 C15 1.857(10) yes
P1 C18 1.862(10) yes
P2 C8 1.818(9) yes
P2 C21 1.824(10) yes
P2 C24 1.836(10) yes
C1 C2 1.415(12) yes
C1 C6 1.393(13) yes
C1 N1 1.490(10) yes
C2 C3 1.387(13) yes
C3 C4 1.375(15) yes
C3 H31 0.950 no
C4 C5 1.402(15) yes
C4 C13 1.506(13) yes
C5 C6 1.361(14) yes
C5 H51 0.950 no
C6 H61 0.950 no
C7 C8 1.414(12) yes
C7 C12 1.394(12) yes
C7 N1 1.469(11) yes
C8 C9 1.389(13) yes
C9 C10 1.401(14) yes
C9 H91 0.950 no
C10 C11 1.372(16) yes
C10 C14 1.542(15) yes
C11 C12 1.372(14) yes
C11 H111 0.950 no
C12 H121 0.950 no
C13 H131 0.950 no
C13 H132 0.950 no
C13 H133 0.950 no
C14 H141 0.950 no
C14 H142 0.950 no
C14 H143 0.950 no
C15 C16 1.531(16) yes
C15 C17 1.541(16) yes
C15 H151 0.950 no
C16 H161 0.950 no
C16 H162 0.950 no
C16 H163 0.950 no
C17 H171 0.950 no
C17 H172 0.950 no
C17 H173 0.950 no
C18 C19 1.498(19) yes
C18 C20 1.534(18) yes
C18 H181 0.950 no
C19 H191 0.950 no
C19 H192 0.950 no
C19 H193 0.950 no
C20 H201 0.950 no
C20 H202 0.950 no
C20 H203 0.950 no
C21 C22 1.516(13) yes
C21 C23 1.529(14) yes
C21 H211 0.950 no
C22 H221 0.950 no
C22 H222 0.950 no
C23 H231 0.950 no
C23 H232 0.950 no
C23 H233 0.950 no
C24 C25 1.507(16) yes
C24 C26 1.517(15) yes
C24 H241 0.950 no
C25 H251 0.950 no
C25 H252 0.950 no
C25 H253 0.950 no
C26 H261 0.950 no
C26 H262 0.950 no
C26 H263 0.950 no
C27 N1 1.492(11) yes
C27 H271 0.950 no
C27 H272 0.950 no
C27 H273 0.950 no
